data_4305110
loop_
_publ_author_name
'Adel Hamada'
'Pierre Braunstein'

_publ_contact_author_address
;
Institut Le Bel, rue Blaise Pascal, 67000 STRASBOURG, FRANCE
;
_publ_contact_author_email braunst@chimie.u-strasbg.fr
_publ_contact_author_fax 0390241322
_publ_contact_author_name
;
Pierre Braunstein
;
_publ_contact_author_phone 0390241308
_publ_section_title
;
Lithium-Palladium Complex Supported by Phosphonatophosphine and Chloride
Ligands
;
_journal_name_full 'Inorganic Chemistry'
_journal_page_first 3934
_journal_page_last 3936
_journal_paper_doi 10.1021/ic800355m
_journal_volume 47
_journal_year 2008
_chemical_formula_moiety 'C34 H44 Cl5 Li O6 P4 Pd2, 3 (C H2 Cl2)'
_chemical_formula_sum 'C37 H50 Cl11 Li O6 P4 Pd2'
_chemical_formula_weight 1324.34
_chemical_name_systematic
;
 ?
;
_space_group_IT_number 2
_symmetry_cell_setting triclinic
_symmetry_space_group_name_Hall '-P 1'
_symmetry_space_group_name_H-M 'P -1'
_atom_sites_solution_hydrogens geom
_atom_sites_solution_primary direct
_atom_sites_solution_secondary difmap
_audit_creation_date 10-05-07
_audit_creation_method SHELXL-97
_cell_angle_alpha 110.906(2)
_cell_angle_beta 95.971(2)
_cell_angle_gamma 91.575(2)
_cell_formula_units_Z 2
_cell_length_a 11.1497(5)
_cell_length_b 15.5662(6)
_cell_length_c 16.6267(8)
_cell_measurement_reflns_used 20449
_cell_measurement_temperature 173(2)
_cell_measurement_theta_max 27.485
_cell_measurement_theta_min 0.998
_cell_volume 2674.6(2)
_computing_cell_refinement 'Denzo (Nonius B.V., 1998)'
_computing_data_collection 'Collect (Nonius B.V., 1998)'
_computing_data_reduction 'Denzo (Nonius B.V., 1998)'
_computing_molecular_graphics 'PLATON 98 (Spek, 1998)'
_computing_publication_material 'SHELXL-97 (Sheldrick, 1997)'
_computing_structure_refinement 'SHELXL-97 (Sheldrick, 1997)'
_computing_structure_solution 'SHELXS-97 (Sheldrick, 1997)'
_diffrn_ambient_temperature 173(2)
_diffrn_measured_fraction_theta_full 0.992
_diffrn_measured_fraction_theta_max 0.992
_diffrn_measurement_device_type KappaCCD
_diffrn_measurement_method 'phi and omega scans'
_diffrn_radiation_monochromator graphite
_diffrn_radiation_source 'fine-focus sealed tube'
_diffrn_radiation_type MoK\a
_diffrn_radiation_wavelength 0.71073
_diffrn_reflns_av_R_equivalents 0.0468
_diffrn_reflns_av_sigmaI/netI 0.0759
_diffrn_reflns_limit_h_max 13
_diffrn_reflns_limit_h_min -14
_diffrn_reflns_limit_k_max 20
_diffrn_reflns_limit_k_min -20
_diffrn_reflns_limit_l_max 21
_diffrn_reflns_limit_l_min -19
_diffrn_reflns_number 25125
_diffrn_reflns_theta_full 27.45
_diffrn_reflns_theta_max 27.45
_diffrn_reflns_theta_min 1.32
_exptl_absorpt_coefficient_mu 1.381
_exptl_absorpt_correction_T_max 0.87673
_exptl_absorpt_correction_T_min 0.79111
_exptl_absorpt_correction_type multi-scan
_exptl_absorpt_process_details 'MULscanABS in PLATON (Spek, 2003)'
_exptl_crystal_colour yellow
_exptl_crystal_density_diffrn 1.644
_exptl_crystal_density_method 'not measured'
_exptl_crystal_description plate
_exptl_crystal_F_000 1324
_exptl_crystal_size_max 0.20
_exptl_crystal_size_mid 0.15
_exptl_crystal_size_min 0.10
_refine_diff_density_max 1.059
_refine_diff_density_min -1.005
_refine_diff_density_rms 0.116
_refine_ls_extinction_method none
_refine_ls_goodness_of_fit_ref 1.031
_refine_ls_hydrogen_treatment constr
_refine_ls_matrix_type full
_refine_ls_number_parameters 554
_refine_ls_number_reflns 12149
_refine_ls_number_restraints 0
_refine_ls_restrained_S_all 1.031
_refine_ls_R_factor_all 0.0812
_refine_ls_R_factor_gt 0.0466
_refine_ls_shift/su_max 0.001
_refine_ls_shift/su_mean 0.000
_refine_ls_structure_factor_coef Fsqd
_refine_ls_weighting_details 'calc w=1/[\s^2^(Fo^2^)+(0.0384P)^2^+1.4926P] where P=(Fo^2^+2Fc^2^)/3'
_refine_ls_weighting_scheme calc
_refine_ls_wR_factor_gt 0.0922
_refine_ls_wR_factor_ref 0.1036
_reflns_number_gt 8525
_reflns_number_total 12149
_reflns_threshold_expression I>2sigma(I)
_cod_data_source_file ic800355m-file003_2.cif
_cod_data_source_block hamada8
_cod_depositor_comments
;
The following automatic conversions were performed:
'_symmetry_cell_setting' value 'Triclinic' changed to 'triclinic'
according to '/home/saulius/struct/CIF-dictionaries/cif_core.dic'
dictionary named 'cif_core.dic' version 2.4.1 from 2010-06-29.

Automatic conversion script
Id: cif_fix_enum 1527 2010-12-29 10:47:43Z saulius 
;
_cod_database_code 4305110

loop_
_symmetry_equiv_pos_as_xyz
'x, y, z'
'-x, -y, -z'

loop_
_atom_site_label
_atom_site_type_symbol
_atom_site_fract_x
_atom_site_fract_y
_atom_site_fract_z
_atom_site_U_iso_or_equiv
_atom_site_adp_type
_atom_site_occupancy
_atom_site_symmetry_multiplicity
_atom_site_calc_flag
_atom_site_refinement_flags
_atom_site_disorder_assembly
_atom_site_disorder_group
C1 C 0.3785(3) 0.1960(3) -0.0985(3) 0.0238(9) Uani 1 1 d . . .
C2 C 0.3507(4) 0.1042(3) -0.1518(3) 0.0277(9) Uani 1 1 d . . .
H2 H 0.3944 0.0573 -0.1407 0.033 Uiso 1 1 calc R . .
C3 C 0.2600(4) 0.0809(3) -0.2208(3) 0.0352(10) Uani 1 1 d . . .
H3 H 0.2402 0.0181 -0.2564 0.042 Uiso 1 1 calc R . .
C4 C 0.1984(4) 0.1499(3) -0.2375(3) 0.0376(11) Uani 1 1 d . . .
H4 H 0.1357 0.1343 -0.2847 0.045 Uiso 1 1 calc R . .
C5 C 0.2271(4) 0.2405(3) -0.1863(3) 0.0379(11) Uani 1 1 d . . .
H5 H 0.1854 0.2874 -0.1991 0.045 Uiso 1 1 calc R . .
C6 C 0.3162(4) 0.2642(3) -0.1165(3) 0.0311(10) Uani 1 1 d . . .
H6 H 0.3348 0.3271 -0.0808 0.037 Uiso 1 1 calc R . .
C7 C 0.5728(3) 0.3311(2) 0.0078(3) 0.0225(8) Uani 1 1 d . . .
C8 C 0.6026(4) 0.3453(3) -0.0663(3) 0.0325(10) Uani 1 1 d . . .
H8 H 0.5711 0.3031 -0.1222 0.039 Uiso 1 1 calc R . .
C9 C 0.6775(4) 0.4205(3) -0.0583(3) 0.0407(12) Uani 1 1 d . . .
H9 H 0.6969 0.4302 -0.1088 0.049 Uiso 1 1 calc R . .
C10 C 0.7242(4) 0.4814(3) 0.0222(3) 0.0389(12) Uani 1 1 d . . .
H10 H 0.7763 0.5329 0.0272 0.047 Uiso 1 1 calc R . .
C11 C 0.6955(4) 0.4680(3) 0.0963(3) 0.0360(11) Uani 1 1 d . . .
H11 H 0.7278 0.5101 0.1520 0.043 Uiso 1 1 calc R . .
C12 C 0.6195(4) 0.3927(3) 0.0885(3) 0.0294(10) Uani 1 1 d . . .
H12 H 0.5995 0.3835 0.1392 0.035 Uiso 1 1 calc R . .
C13 C 0.5981(3) 0.1388(2) -0.0331(3) 0.0235(9) Uani 1 1 d . . .
H13A H 0.5629 0.0812 -0.0298 0.028 Uiso 1 1 calc R . .
H13B H 0.6083 0.1262 -0.0946 0.028 Uiso 1 1 calc R . .
C14 C 0.9298(4) 0.2687(3) 0.0223(3) 0.0365(11) Uani 1 1 d . . .
H14A H 0.9804 0.2304 0.0466 0.044 Uiso 1 1 calc R . .
H14B H 0.9199 0.3275 0.0697 0.044 Uiso 1 1 calc R . .
C15 C 0.9876(5) 0.2866(4) -0.0475(4) 0.0634(17) Uani 1 1 d . . .
H15A H 0.9928 0.2282 -0.0954 0.095 Uiso 1 1 calc R . .
H15B H 1.0690 0.3160 -0.0244 0.095 Uiso 1 1 calc R . .
H15C H 0.9390 0.3274 -0.0687 0.095 Uiso 1 1 calc R . .
C16 C 0.7862(4) 0.0035(3) 0.0417(3) 0.0396(12) Uani 1 1 d . . .
H16A H 0.6991 -0.0163 0.0320 0.048 Uiso 1 1 calc R . .
H16B H 0.8111 0.0318 0.1050 0.048 Uiso 1 1 calc R . .
C17 C 0.8580(4) -0.0777(3) 0.0029(4) 0.0497(14) Uani 1 1 d . . .
H17A H 0.8378 -0.1020 -0.0603 0.075 Uiso 1 1 calc R . .
H17B H 0.8389 -0.1256 0.0258 0.075 Uiso 1 1 calc R . .
H17C H 0.9445 -0.0586 0.0176 0.075 Uiso 1 1 calc R . .
C18 C 0.6137(3) 0.1363(3) 0.4584(3) 0.0241(9) Uani 1 1 d . . .
C19 C 0.5603(4) 0.0611(3) 0.3890(3) 0.0284(9) Uani 1 1 d . . .
H19 H 0.5118 0.0698 0.3425 0.034 Uiso 1 1 calc R . .
C20 C 0.5780(4) -0.0276(3) 0.3878(3) 0.0339(10) Uani 1 1 d . . .
H20 H 0.5411 -0.0795 0.3403 0.041 Uiso 1 1 calc R . .
C21 C 0.6487(4) -0.0404(3) 0.4550(3) 0.0350(11) Uani 1 1 d . . .
H21 H 0.6607 -0.1011 0.4538 0.042 Uiso 1 1 calc R . .
C22 C 0.7021(4) 0.0345(3) 0.5240(3) 0.0363(11) Uani 1 1 d . . .
H22 H 0.7509 0.0256 0.5704 0.044 Uiso 1 1 calc R . .
C23 C 0.6847(4) 0.1225(3) 0.5257(3) 0.0302(10) Uani 1 1 d . . .
H23 H 0.7216 0.1741 0.5734 0.036 Uiso 1 1 calc R . .
C24 C 0.5717(3) 0.3238(3) 0.5674(2) 0.0236(9) Uani 1 1 d . . .
C25 C 0.5141(4) 0.2878(3) 0.6189(3) 0.0306(10) Uani 1 1 d . . .
H25 H 0.4878 0.2242 0.5975 0.037 Uiso 1 1 calc R . .
C26 C 0.4940(4) 0.3442(3) 0.7026(3) 0.0396(11) Uani 1 1 d . . .
H26 H 0.4554 0.3188 0.7382 0.048 Uiso 1 1 calc R . .
C27 C 0.5305(4) 0.4364(3) 0.7330(3) 0.0396(11) Uani 1 1 d . . .
H27 H 0.5177 0.4749 0.7899 0.048 Uiso 1 1 calc R . .
C28 C 0.5855(4) 0.4731(3) 0.6811(3) 0.0397(11) Uani 1 1 d . . .
H28 H 0.6104 0.5369 0.7023 0.048 Uiso 1 1 calc R . .
C29 C 0.6048(4) 0.4180(3) 0.5988(3) 0.0312(10) Uani 1 1 d . . .
H29 H 0.6411 0.4444 0.5630 0.037 Uiso 1 1 calc R . .
C30 C 0.7547(3) 0.2929(3) 0.4571(3) 0.0265(9) Uani 1 1 d . . .
H30A H 0.7529 0.3542 0.4519 0.032 Uiso 1 1 calc R . .
H30B H 0.8021 0.3010 0.5134 0.032 Uiso 1 1 calc R . .
C31 C 1.0120(5) 0.1929(4) 0.4743(4) 0.0592(15) Uani 1 1 d . . .
H31A H 1.0818 0.2050 0.4467 0.071 Uiso 1 1 calc R . .
H31B H 0.9931 0.2521 0.5176 0.071 Uiso 1 1 calc R . .
C32 C 1.0432(6) 0.1294(5) 0.5173(5) 0.088(2) Uani 1 1 d . . .
H32A H 0.9761 0.1207 0.5480 0.132 Uiso 1 1 calc R . .
H32B H 1.1158 0.1543 0.5589 0.132 Uiso 1 1 calc R . .
H32C H 1.0587 0.0700 0.4742 0.132 Uiso 1 1 calc R . .
C33 C 0.9984(4) 0.2715(3) 0.2911(3) 0.0415(12) Uani 1 1 d . . .
H33A H 0.9610 0.2190 0.2398 0.050 Uiso 1 1 calc R . .
H33B H 1.0784 0.2549 0.3106 0.050 Uiso 1 1 calc R . .
C34 C 1.0117(5) 0.3559(3) 0.2690(3) 0.0501(13) Uani 1 1 d . . .
H34A H 0.9333 0.3675 0.2437 0.075 Uiso 1 1 calc R . .
H34B H 1.0702 0.3467 0.2271 0.075 Uiso 1 1 calc R . .
H34C H 1.0404 0.4087 0.3217 0.075 Uiso 1 1 calc R . .
C35 C 0.7450(5) 0.5780(4) 0.4161(3) 0.0515(13) Uani 1 1 d . . .
H35A H 0.7005 0.6310 0.4487 0.062 Uiso 1 1 calc R . .
H35B H 0.6852 0.5258 0.3835 0.062 Uiso 1 1 calc R . .
C36 C 1.1150(5) 0.5642(4) 0.2401(4) 0.0680(17) Uani 1 1 d . . .
H36A H 1.1930 0.5357 0.2299 0.082 Uiso 1 1 calc R . .
H36B H 1.0812 0.5464 0.2851 0.082 Uiso 1 1 calc R . .
C37 C 0.2101(5) 0.0098(4) 0.2220(4) 0.0657(16) Uani 1 1 d . . .
H37A H 0.2556 0.0678 0.2608 0.079 Uiso 1 1 calc R . .
H37B H 0.2172 0.0038 0.1614 0.079 Uiso 1 1 calc R . .
O1 O 0.7451(2) 0.20882(18) 0.12246(17) 0.0282(6) Uani 1 1 d . . .
O2 O 0.8113(2) 0.22004(18) -0.01686(18) 0.0286(6) Uani 1 1 d . . .
O3 O 0.8080(2) 0.07054(18) 0.00053(18) 0.0294(7) Uani 1 1 d . . .
O4 O 0.7547(2) 0.16003(17) 0.29298(17) 0.0268(6) Uani 1 1 d . . .
O5 O 0.9085(2) 0.1554(2) 0.40893(19) 0.0332(7) Uani 1 1 d . . .
O6 O 0.9210(3) 0.29280(19) 0.36092(19) 0.0347(7) Uani 1 1 d . . .
P1 P 0.48795(9) 0.22664(7) -0.00138(7) 0.0211(2) Uani 1 1 d . . .
P2 P 0.74429(9) 0.16402(7) 0.02779(7) 0.0235(2) Uani 1 1 d . . .
P3 P 0.59963(9) 0.25238(7) 0.45909(7) 0.0217(2) Uani 1 1 d . . .
P4 P 0.83281(9) 0.21904(7) 0.37155(7) 0.0251(2) Uani 1 1 d . . .
Cl1 Cl 0.30827(9) 0.35923(7) 0.09963(7) 0.0313(2) Uani 1 1 d . . .
Cl2 Cl 0.48375(9) 0.10588(6) 0.13051(7) 0.0270(2) Uani 1 1 d . . .
Cl3 Cl 0.30543(9) 0.26039(7) 0.24542(7) 0.0291(2) Uani 1 1 d . . .
Cl4 Cl 0.32590(9) 0.20147(7) 0.41968(7) 0.0303(2) Uani 1 1 d . . .
Cl5 Cl 0.59746(9) 0.33963(6) 0.30463(7) 0.0266(2) Uani 1 1 d . . .
Cl6 Cl 0.84246(16) 0.54722(11) 0.48884(12) 0.0869(6) Uani 1 1 d . . .
Cl7 Cl 0.82454(15) 0.60788(14) 0.34279(11) 0.0872(5) Uani 1 1 d . . .
Cl8 Cl 1.01773(14) 0.52315(10) 0.14628(11) 0.0706(4) Uani 1 1 d . . .
Cl9 Cl 1.1401(2) 0.68339(13) 0.27740(13) 0.1100(7) Uani 1 1 d . . .
Cl10 Cl 0.05950(16) 0.01539(14) 0.23878(17) 0.1103(7) Uani 1 1 d . . .
Cl11 Cl 0.27424(16) -0.08367(13) 0.24158(10) 0.0831(5) Uani 1 1 d . . .
Pd1 Pd 0.40242(3) 0.237279(19) 0.117087(19) 0.02081(8) Uani 1 1 d . . .
Pd2 Pd 0.46216(3) 0.26284(2) 0.356844(19) 0.02137(8) Uani 1 1 d . . .
Li1 Li 0.6638(7) 0.1974(4) 0.2110(4) 0.0291(16) Uani 1 1 d . . .

loop_
_atom_site_aniso_label
_atom_site_aniso_U_11
_atom_site_aniso_U_22
_atom_site_aniso_U_33
_atom_site_aniso_U_23
_atom_site_aniso_U_13
_atom_site_aniso_U_12
C1 0.027(2) 0.025(2) 0.020(2) 0.0061(18) 0.0084(18) 0.0020(17)
C2 0.031(2) 0.027(2) 0.025(2) 0.0094(19) 0.0010(19) -0.0018(18)
C3 0.037(3) 0.036(2) 0.029(3) 0.009(2) -0.001(2) -0.006(2)
C4 0.033(3) 0.053(3) 0.025(3) 0.013(2) -0.003(2) -0.001(2)
C5 0.040(3) 0.047(3) 0.034(3) 0.022(2) 0.004(2) 0.014(2)
C6 0.037(3) 0.029(2) 0.026(2) 0.009(2) 0.003(2) 0.0063(19)
C7 0.027(2) 0.0188(19) 0.022(2) 0.0072(17) 0.0070(18) 0.0030(16)
C8 0.036(3) 0.036(2) 0.027(2) 0.014(2) 0.001(2) -0.004(2)
C9 0.041(3) 0.043(3) 0.051(3) 0.031(3) 0.010(2) -0.001(2)
C10 0.032(3) 0.028(2) 0.058(4) 0.018(3) 0.007(2) -0.002(2)
C11 0.037(3) 0.027(2) 0.037(3) 0.004(2) 0.003(2) -0.002(2)
C12 0.034(2) 0.021(2) 0.032(3) 0.0061(19) 0.013(2) 0.0048(18)
C13 0.030(2) 0.0186(19) 0.021(2) 0.0048(17) 0.0068(18) 0.0027(17)
C14 0.031(3) 0.034(2) 0.043(3) 0.012(2) 0.002(2) -0.005(2)
C15 0.044(3) 0.093(5) 0.066(4) 0.046(4) 0.008(3) -0.020(3)
C16 0.043(3) 0.034(2) 0.052(3) 0.026(2) 0.011(2) 0.007(2)
C17 0.035(3) 0.036(3) 0.087(4) 0.032(3) 0.013(3) 0.009(2)
C18 0.027(2) 0.027(2) 0.020(2) 0.0078(18) 0.0102(18) 0.0029(17)
C19 0.032(2) 0.026(2) 0.026(2) 0.0083(19) 0.0050(19) 0.0027(18)
C20 0.037(3) 0.024(2) 0.039(3) 0.007(2) 0.010(2) 0.0015(19)
C21 0.040(3) 0.028(2) 0.047(3) 0.022(2) 0.018(2) 0.011(2)
C22 0.039(3) 0.039(3) 0.038(3) 0.021(2) 0.005(2) 0.009(2)
C23 0.033(2) 0.031(2) 0.027(2) 0.010(2) 0.0048(19) 0.0042(19)
C24 0.024(2) 0.027(2) 0.019(2) 0.0061(18) 0.0038(17) 0.0049(17)
C25 0.028(2) 0.028(2) 0.032(3) 0.006(2) 0.005(2) 0.0038(18)
C26 0.039(3) 0.057(3) 0.023(3) 0.014(2) 0.010(2) 0.012(2)
C27 0.036(3) 0.047(3) 0.024(3) 0.000(2) 0.001(2) 0.016(2)
C28 0.044(3) 0.026(2) 0.034(3) -0.004(2) -0.005(2) 0.007(2)
C29 0.034(3) 0.025(2) 0.032(3) 0.007(2) 0.006(2) 0.0081(19)
C30 0.029(2) 0.025(2) 0.026(2) 0.0099(19) 0.0056(19) 0.0019(17)
C31 0.037(3) 0.078(4) 0.064(4) 0.032(3) -0.010(3) 0.004(3)
C32 0.070(4) 0.112(6) 0.103(6) 0.072(5) -0.020(4) 0.007(4)
C33 0.038(3) 0.043(3) 0.044(3) 0.012(2) 0.019(2) 0.001(2)
C34 0.054(3) 0.054(3) 0.053(3) 0.031(3) 0.017(3) 0.002(3)
C35 0.052(3) 0.047(3) 0.055(4) 0.019(3) 0.001(3) 0.005(3)
C36 0.052(4) 0.082(4) 0.078(5) 0.043(4) -0.005(3) -0.001(3)
C37 0.066(4) 0.071(4) 0.043(3) -0.002(3) 0.013(3) -0.008(3)
O1 0.0267(16) 0.0332(15) 0.0226(16) 0.0072(13) 0.0054(13) 0.0003(12)
O2 0.0287(16) 0.0329(16) 0.0263(16) 0.0128(14) 0.0049(13) -0.0014(13)
O3 0.0292(16) 0.0288(15) 0.0355(18) 0.0155(14) 0.0121(14) 0.0097(12)
O4 0.0313(16) 0.0238(14) 0.0237(16) 0.0060(13) 0.0043(13) 0.0030(12)
O5 0.0272(16) 0.0407(17) 0.0322(18) 0.0141(15) 0.0005(14) 0.0088(13)
O6 0.0335(17) 0.0330(16) 0.0378(19) 0.0103(15) 0.0158(15) -0.0025(13)
P1 0.0258(6) 0.0189(5) 0.0185(5) 0.0062(4) 0.0042(4) 0.0014(4)
P2 0.0239(6) 0.0247(5) 0.0227(6) 0.0088(5) 0.0054(5) 0.0024(4)
P3 0.0247(6) 0.0211(5) 0.0185(5) 0.0057(4) 0.0041(4) 0.0016(4)
P4 0.0235(6) 0.0266(5) 0.0260(6) 0.0097(5) 0.0058(5) 0.0021(4)
Cl1 0.0395(6) 0.0293(5) 0.0276(6) 0.0118(5) 0.0071(5) 0.0130(5)
Cl2 0.0307(6) 0.0218(5) 0.0300(6) 0.0113(4) 0.0035(4) 0.0024(4)
Cl3 0.0238(5) 0.0431(6) 0.0249(6) 0.0167(5) 0.0065(4) 0.0061(4)
Cl4 0.0281(5) 0.0371(6) 0.0289(6) 0.0151(5) 0.0075(5) -0.0022(4)
Cl5 0.0285(5) 0.0255(5) 0.0289(6) 0.0124(4) 0.0082(4) 0.0013(4)
Cl6 0.0945(13) 0.0670(10) 0.0986(14) 0.0445(10) -0.0388(11) -0.0145(9)
Cl7 0.0684(11) 0.1338(16) 0.0585(11) 0.0346(11) 0.0079(9) -0.0080(11)
Cl8 0.0755(11) 0.0527(8) 0.0773(11) 0.0236(8) -0.0144(9) -0.0116(8)
Cl9 0.1464(19) 0.0797(12) 0.0796(14) 0.0169(11) -0.0352(13) -0.0478(13)
Cl10 0.0616(12) 0.0960(14) 0.166(2) 0.0332(15) 0.0325(13) 0.0054(10)
Cl11 0.0917(13) 0.1150(14) 0.0394(9) 0.0206(9) 0.0158(9) 0.0272(11)
Pd1 0.02267(17) 0.02117(15) 0.01963(17) 0.00819(13) 0.00399(13) 0.00235(12)
Pd2 0.02317(17) 0.02224(16) 0.01951(17) 0.00776(13) 0.00533(13) 0.00174(12)
Li1 0.046(4) 0.026(3) 0.014(4) 0.006(3) 0.003(3) 0.002(3)

loop_
_atom_type_symbol
_atom_type_description
_atom_type_scat_dispersion_real
_atom_type_scat_dispersion_imag
_atom_type_scat_source
C C 0.0033 0.0016 'International Tables Vol C Tables 4.2.6.8 and 6.1.1.4'
H H 0.0000 0.0000 'International Tables Vol C Tables 4.2.6.8 and 6.1.1.4'
Li Li -0.0003 0.0001 'International Tables Vol C Tables 4.2.6.8 and 6.1.1.4'
O O 0.0106 0.0060 'International Tables Vol C Tables 4.2.6.8 and 6.1.1.4'
P P 0.1023 0.0942 'International Tables Vol C Tables 4.2.6.8 and 6.1.1.4'
Cl Cl 0.1484 0.1585 'International Tables Vol C Tables 4.2.6.8 and 6.1.1.4'
Pd Pd -0.9988 1.0072 'International Tables Vol C Tables 4.2.6.8 and 6.1.1.4'

loop_
_geom_angle_atom_site_label_1
_geom_angle_atom_site_label_2
_geom_angle_atom_site_label_3
_geom_angle
_geom_angle_site_symmetry_1
_geom_angle_site_symmetry_3
_geom_angle_publ_flag
C6 C1 C2 119.3(4) . . ?
C6 C1 P1 119.8(3) . . ?
C2 C1 P1 120.7(3) . . ?
C3 C2 C1 120.4(4) . . ?
C3 C2 H2 119.8 . . ?
C1 C2 H2 119.8 . . ?
C2 C3 C4 119.4(4) . . ?
C2 C3 H3 120.3 . . ?
C4 C3 H3 120.3 . . ?
C5 C4 C3 120.4(4) . . ?
C5 C4 H4 119.8 . . ?
C3 C4 H4 119.8 . . ?
C4 C5 C6 120.5(4) . . ?
C4 C5 H5 119.7 . . ?
C6 C5 H5 119.7 . . ?
C5 C6 C1 119.9(4) . . ?
C5 C6 H6 120.1 . . ?
C1 C6 H6 120.1 . . ?
C12 C7 C8 119.3(3) . . ?
C12 C7 P1 119.8(3) . . ?
C8 C7 P1 120.5(3) . . ?
C9 C8 C7 120.0(4) . . ?
C9 C8 H8 120.0 . . ?
C7 C8 H8 120.0 . . ?
C10 C9 C8 120.4(4) . . ?
C10 C9 H9 119.8 . . ?
C8 C9 H9 119.8 . . ?
C9 C10 C11 120.1(4) . . ?
C9 C10 H10 120.0 . . ?
C11 C10 H10 120.0 . . ?
C12 C11 C10 119.7(4) . . ?
C12 C11 H11 120.2 . . ?
C10 C11 H11 120.2 . . ?
C7 C12 C11 120.4(4) . . ?
C7 C12 H12 119.8 . . ?
C11 C12 H12 119.8 . . ?
P2 C13 P1 117.4(2) . . ?
P2 C13 H13A 107.9 . . ?
P1 C13 H13A 107.9 . . ?
P2 C13 H13B 107.9 . . ?
P1 C13 H13B 107.9 . . ?
H13A C13 H13B 107.2 . . ?
O2 C14 C15 107.2(4) . . ?
O2 C14 H14A 110.3 . . ?
C15 C14 H14A 110.3 . . ?
O2 C14 H14B 110.3 . . ?
C15 C14 H14B 110.3 . . ?
H14A C14 H14B 108.5 . . ?
C14 C15 H15A 109.5 . . ?
C14 C15 H15B 109.5 . . ?
H15A C15 H15B 109.5 . . ?
C14 C15 H15C 109.5 . . ?
H15A C15 H15C 109.5 . . ?
H15B C15 H15C 109.5 . . ?
O3 C16 C17 108.4(3) . . ?
O3 C16 H16A 110.0 . . ?
C17 C16 H16A 110.0 . . ?
O3 C16 H16B 110.0 . . ?
C17 C16 H16B 110.0 . . ?
H16A C16 H16B 108.4 . . ?
C16 C17 H17A 109.5 . . ?
C16 C17 H17B 109.5 . . ?
H17A C17 H17B 109.5 . . ?
C16 C17 H17C 109.5 . . ?
H17A C17 H17C 109.5 . . ?
H17B C17 H17C 109.5 . . ?
C19 C18 C23 119.6(4) . . ?
C19 C18 P3 120.7(3) . . ?
C23 C18 P3 119.6(3) . . ?
C18 C19 C20 119.6(4) . . ?
C18 C19 H19 120.2 . . ?
C20 C19 H19 120.2 . . ?
C21 C20 C19 120.3(4) . . ?
C21 C20 H20 119.9 . . ?
C19 C20 H20 119.9 . . ?
C20 C21 C22 120.1(4) . . ?
C20 C21 H21 120.0 . . ?
C22 C21 H21 120.0 . . ?
C21 C22 C23 119.9(4) . . ?
C21 C22 H22 120.0 . . ?
C23 C22 H22 120.0 . . ?
C22 C23 C18 120.5(4) . . ?
C22 C23 H23 119.7 . . ?
C18 C23 H23 119.7 . . ?
C25 C24 C29 118.7(4) . . ?
C25 C24 P3 121.4(3) . . ?
C29 C24 P3 119.8(3) . . ?
C24 C25 C26 120.4(4) . . ?
C24 C25 H25 119.8 . . ?
C26 C25 H25 119.8 . . ?
C27 C26 C25 119.7(4) . . ?
C27 C26 H26 120.1 . . ?
C25 C26 H26 120.1 . . ?
C28 C27 C26 120.0(4) . . ?
C28 C27 H27 120.0 . . ?
C26 C27 H27 120.0 . . ?
C27 C28 C29 120.5(4) . . ?
C27 C28 H28 119.8 . . ?
C29 C28 H28 119.8 . . ?
C28 C29 C24 120.6(4) . . ?
C28 C29 H29 119.7 . . ?
C24 C29 H29 119.7 . . ?
P4 C30 P3 115.7(2) . . ?
P4 C30 H30A 108.4 . . ?
P3 C30 H30A 108.4 . . ?
P4 C30 H30B 108.4 . . ?
P3 C30 H30B 108.4 . . ?
H30A C30 H30B 107.4 . . ?
C32 C31 O5 110.6(5) . . ?
C32 C31 H31A 109.5 . . ?
O5 C31 H31A 109.5 . . ?
C32 C31 H31B 109.5 . . ?
O5 C31 H31B 109.5 . . ?
H31A C31 H31B 108.1 . . ?
C31 C32 H32A 109.5 . . ?
C31 C32 H32B 109.5 . . ?
H32A C32 H32B 109.5 . . ?
C31 C32 H32C 109.5 . . ?
H32A C32 H32C 109.5 . . ?
H32B C32 H32C 109.5 . . ?
O6 C33 C34 107.0(4) . . ?
O6 C33 H33A 110.3 . . ?
C34 C33 H33A 110.3 . . ?
O6 C33 H33B 110.3 . . ?
C34 C33 H33B 110.3 . . ?
H33A C33 H33B 108.6 . . ?
C33 C34 H34A 109.5 . . ?
C33 C34 H34B 109.5 . . ?
H34A C34 H34B 109.5 . . ?
C33 C34 H34C 109.5 . . ?
H34A C34 H34C 109.5 . . ?
H34B C34 H34C 109.5 . . ?
Cl6 C35 Cl7 111.4(3) . . ?
Cl6 C35 H35A 109.3 . . ?
Cl7 C35 H35A 109.3 . . ?
Cl6 C35 H35B 109.4 . . ?
Cl7 C35 H35B 109.3 . . ?
H35A C35 H35B 108.0 . . ?
Cl8 C36 Cl9 111.9(3) . . ?
Cl8 C36 H36A 109.2 . . ?
Cl9 C36 H36A 109.2 . . ?
Cl8 C36 H36B 109.2 . . ?
Cl9 C36 H36B 109.2 . . ?
H36A C36 H36B 107.9 . . ?
Cl10 C37 Cl11 111.9(3) . . ?
Cl10 C37 H37A 109.2 . . ?
Cl11 C37 H37A 109.2 . . ?
Cl10 C37 H37B 109.2 . . ?
Cl11 C37 H37B 109.2 . . ?
H37A C37 H37B 107.9 . . ?
P2 O1 Li1 139.2(3) . . ?
C14 O2 P2 120.8(2) . . ?
C16 O3 P2 120.5(2) . . ?
P4 O4 Li1 127.3(3) . . ?
C31 O5 P4 121.1(3) . . ?
C33 O6 P4 122.9(3) . . ?
C7 P1 C1 107.07(17) . . ?
C7 P1 C13 103.02(17) . . ?
C1 P1 C13 103.16(18) . . ?
C7 P1 Pd1 113.74(13) . . ?
C1 P1 Pd1 112.84(12) . . ?
C13 P1 Pd1 115.90(12) . . ?
O1 P2 O2 115.74(16) . . ?
O1 P2 O3 113.34(16) . . ?
O2 P2 O3 102.83(14) . . ?
O1 P2 C13 115.00(17) . . ?
O2 P2 C13 102.49(16) . . ?
O3 P2 C13 106.05(17) . . ?
C24 P3 C18 107.04(17) . . ?
C24 P3 C30 101.52(19) . . ?
C18 P3 C30 103.95(17) . . ?
C24 P3 Pd2 112.68(13) . . ?
C18 P3 Pd2 114.34(14) . . ?
C30 P3 Pd2 116.05(13) . . ?
O4 P4 O6 116.69(16) . . ?
O4 P4 O5 108.33(16) . . ?
O6 P4 O5 108.68(16) . . ?
O4 P4 C30 115.36(18) . . ?
O6 P4 C30 99.46(17) . . ?
O5 P4 C30 107.74(17) . . ?
O6 P4 Li1 94.73(17) . . ?
O5 P4 Li1 137.36(18) . . ?
C30 P4 Li1 102.67(19) . . ?
Pd1 Cl2 Li1 89.72(16) . . ?
Pd2 Cl3 Pd1 106.21(4) . . ?
Pd2 Cl5 Li1 91.84(16) . . ?
P1 Pd1 Cl1 86.26(4) . . ?
P1 Pd1 Cl2 94.84(4) . . ?
Cl1 Pd1 Cl2 175.41(4) . . ?
P1 Pd1 Cl3 175.54(4) . . ?
Cl1 Pd1 Cl3 89.40(3) . . ?
Cl2 Pd1 Cl3 89.57(3) . . ?
P1 Pd1 Li1 90.50(11) . . ?
Cl1 Pd1 Li1 138.53(12) . . ?
Cl2 Pd1 Li1 45.99(11) . . ?
Cl3 Pd1 Li1 92.07(11) . . ?
P3 Pd2 Cl4 85.74(4) . . ?
P3 Pd2 Cl5 93.41(4) . . ?
Cl4 Pd2 Cl5 173.98(4) . . ?
P3 Pd2 Cl3 174.63(4) . . ?
Cl4 Pd2 Cl3 90.12(3) . . ?
Cl5 Pd2 Cl3 91.06(3) . . ?
P3 Pd2 Li1 89.94(12) . . ?
Cl4 Pd2 Li1 140.87(11) . . ?
Cl5 Pd2 Li1 45.01(11) . . ?
Cl3 Pd2 Li1 91.11(12) . . ?
O1 Li1 O4 116.2(4) . . ?
O1 Li1 Cl5 114.0(3) . . ?
O4 Li1 Cl5 100.2(3) . . ?
O1 Li1 Cl2 101.6(3) . . ?
O4 Li1 Cl2 118.9(3) . . ?
Cl5 Li1 Cl2 106.0(3) . . ?
O1 Li1 P4 112.4(3) . . ?
O4 Li1 P4 22.90(13) . . ?
Cl5 Li1 P4 81.99(19) . . ?
Cl2 Li1 P4 138.3(2) . . ?
O1 Li1 Pd1 91.0(2) . . ?
O4 Li1 Pd1 152.2(3) . . ?
Cl5 Li1 Pd1 71.57(17) . . ?
Cl2 Li1 Pd1 44.29(12) . . ?
P4 Li1 Pd1 150.3(2) . . ?
O1 Li1 Pd2 153.1(3) . . ?
O4 Li1 Pd2 86.0(2) . . ?
Cl5 Li1 Pd2 43.15(11) . . ?
Cl2 Li1 Pd2 77.95(19) . . ?
P4 Li1 Pd2 81.90(15) . . ?
Pd1 Li1 Pd2 69.73(14) . . ?

loop_
_geom_bond_atom_site_label_1
_geom_bond_atom_site_label_2
_geom_bond_distance
_geom_bond_site_symmetry_2
_geom_bond_publ_flag
C1 C6 1.387(5) . ?
C1 C2 1.392(5) . ?
C1 P1 1.826(4) . ?
C2 C3 1.383(6) . ?
C2 H2 0.9500 . ?
C3 C4 1.384(6) . ?
C3 H3 0.9500 . ?
C4 C5 1.371(6) . ?
C4 H4 0.9500 . ?
C5 C6 1.380(6) . ?
C5 H5 0.9500 . ?
C6 H6 0.9500 . ?
C7 C12 1.379(6) . ?
C7 C8 1.398(5) . ?
C7 P1 1.808(4) . ?
C8 C9 1.378(6) . ?
C8 H8 0.9500 . ?
C9 C10 1.373(7) . ?
C9 H9 0.9500 . ?
C10 C11 1.388(6) . ?
C10 H10 0.9500 . ?
C11 C12 1.387(5) . ?
C11 H11 0.9500 . ?
C12 H12 0.9500 . ?
C13 P2 1.782(4) . ?
C13 P1 1.836(4) . ?
C13 H13A 0.9900 . ?
C13 H13B 0.9900 . ?
C14 O2 1.468(5) . ?
C14 C15 1.489(6) . ?
C14 H14A 0.9900 . ?
C14 H14B 0.9900 . ?
C15 H15A 0.9800 . ?
C15 H15B 0.9800 . ?
C15 H15C 0.9800 . ?
C16 O3 1.466(4) . ?
C16 C17 1.496(6) . ?
C16 H16A 0.9900 . ?
C16 H16B 0.9900 . ?
C17 H17A 0.9800 . ?
C17 H17B 0.9800 . ?
C17 H17C 0.9800 . ?
C18 C19 1.382(6) . ?
C18 C23 1.386(5) . ?
C18 P3 1.815(4) . ?
C19 C20 1.393(5) . ?
C19 H19 0.9500 . ?
C20 C21 1.377(6) . ?
C20 H20 0.9500 . ?
C21 C22 1.378(6) . ?
C21 H21 0.9500 . ?
C22 C23 1.379(5) . ?
C22 H22 0.9500 . ?
C23 H23 0.9500 . ?
C24 C25 1.378(5) . ?
C24 C29 1.394(5) . ?
C24 P3 1.812(4) . ?
C25 C26 1.399(6) . ?
C25 H25 0.9500 . ?
C26 C27 1.375(6) . ?
C26 H26 0.9500 . ?
C27 C28 1.373(6) . ?
C27 H27 0.9500 . ?
C28 C29 1.374(6) . ?
C28 H28 0.9500 . ?
C29 H29 0.9500 . ?
C30 P4 1.802(4) . ?
C30 P3 1.832(4) . ?
C30 H30A 0.9900 . ?
C30 H30B 0.9900 . ?
C31 C32 1.441(7) . ?
C31 O5 1.451(6) . ?
C31 H31A 0.9900 . ?
C31 H31B 0.9900 . ?
C32 H32A 0.9800 . ?
C32 H32B 0.9800 . ?
C32 H32C 0.9800 . ?
C33 O6 1.467(5) . ?
C33 C34 1.493(6) . ?
C33 H33A 0.9900 . ?
C33 H33B 0.9900 . ?
C34 H34A 0.9800 . ?
C34 H34B 0.9800 . ?
C34 H34C 0.9800 . ?
C35 Cl6 1.744(5) . ?
C35 Cl7 1.759(5) . ?
C35 H35A 0.9900 . ?
C35 H35B 0.9900 . ?
C36 Cl8 1.708(6) . ?
C36 Cl9 1.737(6) . ?
C36 H36A 0.9900 . ?
C36 H36B 0.9900 . ?
C37 Cl10 1.731(6) . ?
C37 Cl11 1.755(6) . ?
C37 H37A 0.9900 . ?
C37 H37B 0.9900 . ?
O1 P2 1.476(3) . ?
O1 Li1 1.864(7) . ?
O2 P2 1.553(3) . ?
O3 P2 1.575(3) . ?
O4 P4 1.474(3) . ?
O4 Li1 1.880(7) . ?
O5 P4 1.567(3) . ?
O6 P4 1.560(3) . ?
P1 Pd1 2.2323(10) . ?
P3 Pd2 2.2214(10) . ?
P4 Li1 3.011(7) . ?
Cl1 Pd1 2.2868(9) . ?
Cl2 Pd1 2.3327(9) . ?
Cl2 Li1 2.403(7) . ?
Cl3 Pd2 2.3999(10) . ?
Cl3 Pd1 2.4095(10) . ?
Cl4 Pd2 2.2967(9) . ?
Cl5 Pd2 2.3178(9) . ?
Cl5 Li1 2.397(7) . ?
Pd1 Li1 3.341(7) . ?
Pd2 Li1 3.387(7) . ?

loop_
_geom_torsion_atom_site_label_1
_geom_torsion_atom_site_label_2
_geom_torsion_atom_site_label_3
_geom_torsion_atom_site_label_4
_geom_torsion
_geom_torsion_site_symmetry_1
_geom_torsion_site_symmetry_2
_geom_torsion_site_symmetry_3
_geom_torsion_site_symmetry_4
_geom_torsion_publ_flag
C6 C1 C2 C3 -1.5(6) . . . . ?
P1 C1 C2 C3 174.2(3) . . . . ?
C1 C2 C3 C4 1.2(6) . . . . ?
C2 C3 C4 C5 0.2(6) . . . . ?
C3 C4 C5 C6 -1.3(7) . . . . ?
C4 C5 C6 C1 1.0(6) . . . . ?
C2 C1 C6 C5 0.5(6) . . . . ?
P1 C1 C6 C5 -175.3(3) . . . . ?
C12 C7 C8 C9 -0.2(6) . . . . ?
P1 C7 C8 C9 -173.4(3) . . . . ?
C7 C8 C9 C10 0.6(7) . . . . ?
C8 C9 C10 C11 -0.5(7) . . . . ?
C9 C10 C11 C12 0.0(7) . . . . ?
C8 C7 C12 C11 -0.2(6) . . . . ?
P1 C7 C12 C11 173.1(3) . . . . ?
C10 C11 C12 C7 0.3(6) . . . . ?
C23 C18 C19 C20 0.3(6) . . . . ?
P3 C18 C19 C20 176.4(3) . . . . ?
C18 C19 C20 C21 -0.3(6) . . . . ?
C19 C20 C21 C22 0.2(6) . . . . ?
C20 C21 C22 C23 0.0(7) . . . . ?
C21 C22 C23 C18 0.0(6) . . . . ?
C19 C18 C23 C22 -0.1(6) . . . . ?
P3 C18 C23 C22 -176.3(3) . . . . ?
C29 C24 C25 C26 -2.7(6) . . . . ?
P3 C24 C25 C26 179.6(3) . . . . ?
C24 C25 C26 C27 1.0(6) . . . . ?
C25 C26 C27 C28 0.5(7) . . . . ?
C26 C27 C28 C29 -0.2(7) . . . . ?
C27 C28 C29 C24 -1.6(7) . . . . ?
C25 C24 C29 C28 3.0(6) . . . . ?
P3 C24 C29 C28 -179.3(3) . . . . ?
C15 C14 O2 P2 160.6(3) . . . . ?
C17 C16 O3 P2 179.9(3) . . . . ?
C32 C31 O5 P4 162.2(4) . . . . ?
C34 C33 O6 P4 147.8(3) . . . . ?
C12 C7 P1 C1 150.3(3) . . . . ?
C8 C7 P1 C1 -36.5(4) . . . . ?
C12 C7 P1 C13 -101.3(3) . . . . ?
C8 C7 P1 C13 71.9(3) . . . . ?
C12 C7 P1 Pd1 25.0(4) . . . . ?
C8 C7 P1 Pd1 -161.8(3) . . . . ?
C6 C1 P1 C7 -41.9(3) . . . . ?
C2 C1 P1 C7 142.4(3) . . . . ?
C6 C1 P1 C13 -150.2(3) . . . . ?
C2 C1 P1 C13 34.1(3) . . . . ?
C6 C1 P1 Pd1 84.0(3) . . . . ?
C2 C1 P1 Pd1 -91.7(3) . . . . ?
P2 C13 P1 C7 48.3(2) . . . . ?
P2 C13 P1 C1 159.6(2) . . . . ?
P2 C13 P1 Pd1 -76.5(2) . . . . ?
Li1 O1 P2 O2 164.0(4) . . . . ?
Li1 O1 P2 O3 -77.5(4) . . . . ?
Li1 O1 P2 C13 44.7(4) . . . . ?
C14 O2 P2 O1 43.5(3) . . . . ?
C14 O2 P2 O3 -80.6(3) . . . . ?
C14 O2 P2 C13 169.5(3) . . . . ?
C16 O3 P2 O1 43.4(4) . . . . ?
C16 O3 P2 O2 169.1(3) . . . . ?
C16 O3 P2 C13 -83.7(3) . . . . ?
P1 C13 P2 O1 41.8(3) . . . . ?
P1 C13 P2 O2 -84.6(2) . . . . ?
P1 C13 P2 O3 167.88(18) . . . . ?
C25 C24 P3 C18 -28.5(4) . . . . ?
C29 C24 P3 C18 153.8(3) . . . . ?
C25 C24 P3 C30 -137.2(3) . . . . ?
C29 C24 P3 C30 45.2(4) . . . . ?
C25 C24 P3 Pd2 98.0(3) . . . . ?
C29 C24 P3 Pd2 -79.6(3) . . . . ?
C19 C18 P3 C24 137.9(3) . . . . ?
C23 C18 P3 C24 -46.0(4) . . . . ?
C19 C18 P3 C30 -115.2(3) . . . . ?
C23 C18 P3 C30 60.9(3) . . . . ?
C19 C18 P3 Pd2 12.3(4) . . . . ?
C23 C18 P3 Pd2 -171.6(3) . . . . ?
P4 C30 P3 C24 164.0(2) . . . . ?
P4 C30 P3 C18 52.9(3) . . . . ?
P4 C30 P3 Pd2 -73.5(2) . . . . ?
Li1 O4 P4 O6 -46.1(4) . . . . ?
Li1 O4 P4 O5 -169.1(3) . . . . ?
Li1 O4 P4 C30 70.1(4) . . . . ?
C33 O6 P4 O4 -47.9(4) . . . . ?
C33 O6 P4 O5 74.9(3) . . . . ?
C33 O6 P4 C30 -172.6(3) . . . . ?
C33 O6 P4 Li1 -68.9(3) . . . . ?
C31 O5 P4 O4 166.2(3) . . . . ?
C31 O5 P4 O6 38.5(4) . . . . ?
C31 O5 P4 C30 -68.3(4) . . . . ?
C31 O5 P4 Li1 158.3(3) . . . . ?
P3 C30 P4 O4 26.3(3) . . . . ?
P3 C30 P4 O6 152.0(2) . . . . ?
P3 C30 P4 O5 -94.8(2) . . . . ?
P3 C30 P4 Li1 54.9(2) . . . . ?
C7 P1 Pd1 Cl1 57.18(14) . . . . ?
C1 P1 Pd1 Cl1 -65.05(14) . . . . ?
C13 P1 Pd1 Cl1 176.33(15) . . . . ?
C7 P1 Pd1 Cl2 -127.29(14) . . . . ?
C1 P1 Pd1 Cl2 110.48(13) . . . . ?
C13 P1 Pd1 Cl2 -8.14(15) . . . . ?
C7 P1 Pd1 Li1 -81.45(18) . . . . ?
C1 P1 Pd1 Li1 156.33(17) . . . . ?
C13 P1 Pd1 Li1 37.71(18) . . . . ?
Li1 Cl2 Pd1 P1 86.00(16) . . . . ?
Li1 Cl2 Pd1 Cl3 -93.30(16) . . . . ?
Pd2 Cl3 Pd1 Cl1 -130.21(4) . . . . ?
Pd2 Cl3 Pd1 Cl2 54.27(4) . . . . ?
Pd2 Cl3 Pd1 Li1 8.33(12) . . . . ?
C24 P3 Pd2 Cl4 -63.15(14) . . . . ?
C18 P3 Pd2 Cl4 59.37(13) . . . . ?
C30 P3 Pd2 Cl4 -179.58(15) . . . . ?
C24 P3 Pd2 Cl5 110.88(14) . . . . ?
C18 P3 Pd2 Cl5 -126.60(13) . . . . ?
C30 P3 Pd2 Cl5 -5.56(15) . . . . ?
C24 P3 Pd2 Li1 155.78(17) . . . . ?
C18 P3 Pd2 Li1 -81.70(17) . . . . ?
C30 P3 Pd2 Li1 39.34(18) . . . . ?
Li1 Cl5 Pd2 P3 86.50(17) . . . . ?
Li1 Cl5 Pd2 Cl3 -90.51(17) . . . . ?
Pd1 Cl3 Pd2 Cl4 -149.10(4) . . . . ?
Pd1 Cl3 Pd2 Cl5 36.80(4) . . . . ?
Pd1 Cl3 Pd2 Li1 -8.22(11) . . . . ?
P2 O1 Li1 O4 112.5(4) . . . . ?
P2 O1 Li1 Cl5 -131.6(3) . . . . ?
P2 O1 Li1 Cl2 -18.1(5) . . . . ?
P2 O1 Li1 P4 137.3(3) . . . . ?
P2 O1 Li1 Pd1 -61.4(4) . . . . ?
P2 O1 Li1 Pd2 -104.3(7) . . . . ?
P4 O4 Li1 O1 85.6(4) . . . . ?
P4 O4 Li1 Cl5 -37.7(4) . . . . ?
P4 O4 Li1 Cl2 -152.5(2) . . . . ?
P4 O4 Li1 Pd1 -107.5(6) . . . . ?
P4 O4 Li1 Pd2 -78.6(3) . . . . ?
Pd2 Cl5 Li1 O1 162.4(3) . . . . ?
Pd2 Cl5 Li1 O4 -72.8(3) . . . . ?
Pd2 Cl5 Li1 Cl2 51.42(19) . . . . ?
Pd2 Cl5 Li1 P4 -86.67(11) . . . . ?
Pd2 Cl5 Li1 Pd1 79.72(7) . . . . ?
Pd1 Cl2 Li1 O1 -79.3(2) . . . . ?
Pd1 Cl2 Li1 O4 151.8(3) . . . . ?
Pd1 Cl2 Li1 Cl5 40.10(19) . . . . ?
Pd1 Cl2 Li1 P4 136.1(4) . . . . ?
Pd1 Cl2 Li1 Pd2 73.24(8) . . . . ?
O4 P4 Li1 O1 -104.7(5) . . . . ?
O6 P4 Li1 O1 35.1(3) . . . . ?
O5 P4 Li1 O1 -89.3(3) . . . . ?
C30 P4 Li1 O1 135.9(3) . . . . ?
O6 P4 Li1 O4 139.8(3) . . . . ?
O5 P4 Li1 O4 15.4(4) . . . . ?
C30 P4 Li1 O4 -119.4(3) . . . . ?
O4 P4 Li1 Cl5 142.6(4) . . . . ?
O6 P4 Li1 Cl5 -77.65(18) . . . . ?
O5 P4 Li1 Cl5 158.00(17) . . . . ?
C30 P4 Li1 Cl5 23.2(2) . . . . ?
O4 P4 Li1 Cl2 37.5(3) . . . . ?
O6 P4 Li1 Cl2 177.2(4) . . . . ?
O5 P4 Li1 Cl2 52.9(5) . . . . ?
C30 P4 Li1 Cl2 -81.9(4) . . . . ?
O4 P4 Li1 Pd1 115.8(6) . . . . ?
O6 P4 Li1 Pd1 -104.5(4) . . . . ?
O5 P4 Li1 Pd1 131.2(4) . . . . ?
C30 P4 Li1 Pd1 -3.7(5) . . . . ?
O4 P4 Li1 Pd2 99.0(3) . . . . ?
O6 P4 Li1 Pd2 -121.25(14) . . . . ?
O5 P4 Li1 Pd2 114.4(2) . . . . ?
C30 P4 Li1 Pd2 -20.44(17) . . . . ?
P1 Pd1 Li1 O1 9.5(2) . . . . ?
Cl1 Pd1 Li1 O1 -75.4(3) . . . . ?
Cl2 Pd1 Li1 O1 105.7(3) . . . . ?
Cl3 Pd1 Li1 O1 -166.9(2) . . . . ?
P1 Pd1 Li1 O4 -158.8(7) . . . . ?
Cl1 Pd1 Li1 O4 116.3(6) . . . . ?
Cl2 Pd1 Li1 O4 -62.6(6) . . . . ?
Cl3 Pd1 Li1 O4 24.8(7) . . . . ?
P1 Pd1 Li1 Cl5 124.48(12) . . . . ?
Cl1 Pd1 Li1 Cl5 39.6(2) . . . . ?
Cl2 Pd1 Li1 Cl5 -139.3(2) . . . . ?
Cl3 Pd1 Li1 Cl5 -51.87(13) . . . . ?
P1 Pd1 Li1 Cl2 -96.25(12) . . . . ?
Cl1 Pd1 Li1 Cl2 178.83(6) . . . . ?
Cl3 Pd1 Li1 Cl2 87.40(12) . . . . ?
P1 Pd1 Li1 P4 152.6(4) . . . . ?
Cl1 Pd1 Li1 P4 67.7(5) . . . . ?
Cl2 Pd1 Li1 P4 -111.2(5) . . . . ?
Cl3 Pd1 Li1 P4 -23.8(4) . . . . ?
P1 Pd1 Li1 Pd2 170.32(8) . . . . ?
Cl1 Pd1 Li1 Pd2 85.40(15) . . . . ?
Cl2 Pd1 Li1 Pd2 -93.43(13) . . . . ?
Cl3 Pd1 Li1 Pd2 -6.03(8) . . . . ?
P3 Pd2 Li1 O1 -132.7(7) . . . . ?
Cl4 Pd2 Li1 O1 144.2(6) . . . . ?
Cl5 Pd2 Li1 O1 -37.8(7) . . . . ?
Cl3 Pd2 Li1 O1 52.6(7) . . . . ?
P3 Pd2 Li1 O4 14.7(2) . . . . ?
Cl4 Pd2 Li1 O4 -68.5(3) . . . . ?
Cl5 Pd2 Li1 O4 109.6(3) . . . . ?
Cl3 Pd2 Li1 O4 -160.0(2) . . . . ?
P3 Pd2 Li1 Cl5 -94.88(12) . . . . ?
Cl4 Pd2 Li1 Cl5 -178.05(6) . . . . ?
Cl3 Pd2 Li1 Cl5 90.39(12) . . . . ?
P3 Pd2 Li1 Cl2 135.33(13) . . . . ?
Cl4 Pd2 Li1 Cl2 52.2(2) . . . . ?
Cl5 Pd2 Li1 Cl2 -129.8(2) . . . . ?
Cl3 Pd2 Li1 Cl2 -39.40(13) . . . . ?
P3 Pd2 Li1 P4 -7.97(11) . . . . ?
Cl4 Pd2 Li1 P4 -91.14(19) . . . . ?
Cl5 Pd2 Li1 P4 86.91(17) . . . . ?
Cl3 Pd2 Li1 P4 177.30(11) . . . . ?
P3 Pd2 Li1 Pd1 -179.22(8) . . . . ?
Cl4 Pd2 Li1 Pd1 97.62(15) . . . . ?
Cl5 Pd2 Li1 Pd1 -84.33(13) . . . . ?
Cl3 Pd2 Li1 Pd1 6.06(8) . . . . ?
